data_2216853
loop_
_publ_author_name
'Shun-Li Li'
'Jie Liu'
'Jian-Fang Ma'

_publ_section_title
;
 1,4-Bis[1-(pyridin-4-ylmethyl)-1<i>H</i>-benzimidazol-2-yl]butane
 dihydrate
;
_journal_coeditor_code ZL2075
_journal_issue 12
_journal_name_full 'Acta Crystallographica Section E'
_journal_page_first o4509
_journal_page_last o4509
_journal_paper_doi 10.1107/S1600536807053949
_journal_volume 63
_journal_year 2007
_chemical_formula_iupac 'C30 H28 N6, 2H2 O'
_chemical_formula_moiety 'C30 H28 N6, 2(H2 O)'
_chemical_formula_sum 'C30 H32 N6 O2'
_chemical_formula_weight 508.62
_chemical_name_systematic
;
1,4-Bis[1-(pyridin-4-ylmethyl)-1H-benzimidazol-2-yl]butane dihydrate
;
_space_group_IT_number 14
_symmetry_cell_setting monoclinic
_symmetry_space_group_name_Hall '-P 2yn'
_symmetry_space_group_name_H-M 'P 1 21/n 1'
_atom_sites_solution_hydrogens geom
_atom_sites_solution_primary direct
_atom_sites_solution_secondary difmap
_audit_creation_method SHELXL-97
_cell_angle_alpha 90.00
_cell_angle_beta 93.295(5)
_cell_angle_gamma 90.00
_cell_formula_units_Z 4
_cell_length_a 4.9430(2)
_cell_length_b 27.969(5)
_cell_length_c 19.042(5)
_cell_measurement_temperature 293(2)
_cell_measurement_theta_max 28.27
_cell_measurement_theta_min 1.81
_cell_volume 2628.2(8)
_computing_cell_refinement 'SMART (Bruker, 1997)'
_computing_data_collection 'SMART (Bruker, 1997)'
_computing_data_reduction 'SAINT (Bruker, 1999)'
_computing_molecular_graphics 'SHELXTL-PLUS (Sheldrick, 1990)'
_computing_publication_material SHELXL97
_computing_structure_refinement 'SHELXL97 (Sheldrick, 1997)'
_computing_structure_solution 'SHELXS97 (Sheldrick, 1997)'
_diffrn_ambient_temperature 293(2)
_diffrn_measured_fraction_theta_full 0.999
_diffrn_measured_fraction_theta_max 0.935
_diffrn_measurement_device_type 'Bruker APEX CCD area-detector'
_diffrn_measurement_method '\w scans'
_diffrn_radiation_monochromator graphite
_diffrn_radiation_source 'fine-focus sealed tube'
_diffrn_radiation_type MoK\a
_diffrn_radiation_wavelength 0.71069
_diffrn_reflns_av_R_equivalents 0.0654
_diffrn_reflns_av_sigmaI/netI 0.0994
_diffrn_reflns_limit_h_max 6
_diffrn_reflns_limit_h_min -6
_diffrn_reflns_limit_k_max 35
_diffrn_reflns_limit_k_min -34
_diffrn_reflns_limit_l_max 21
_diffrn_reflns_limit_l_min -24
_diffrn_reflns_number 16155
_diffrn_reflns_theta_full 25.00
_diffrn_reflns_theta_max 28.27
_diffrn_reflns_theta_min 1.81
_diffrn_standards_number 0
_exptl_absorpt_coefficient_mu 0.083
_exptl_absorpt_correction_T_max 0.977
_exptl_absorpt_correction_T_min 0.971
_exptl_absorpt_correction_type multi-scan
_exptl_absorpt_process_details 'SADABS (Sheldrick, 1996)'
_exptl_crystal_colour colorless
_exptl_crystal_density_diffrn 1.285
_exptl_crystal_density_method 'not measured'
_exptl_crystal_description block
_exptl_crystal_F_000 1080
_exptl_crystal_size_max 0.35
_exptl_crystal_size_mid 0.32
_exptl_crystal_size_min 0.28
_refine_diff_density_max 0.155
_refine_diff_density_min -0.243
_refine_ls_extinction_method none
_refine_ls_goodness_of_fit_ref 0.997
_refine_ls_hydrogen_treatment mixed
_refine_ls_matrix_type full
_refine_ls_number_parameters 355
_refine_ls_number_reflns 6112
_refine_ls_number_restraints 6
_refine_ls_restrained_S_all 0.997
_refine_ls_R_factor_all 0.1719
_refine_ls_R_factor_gt 0.0596
_refine_ls_shift/su_max 0.000
_refine_ls_shift/su_mean 0.000
_refine_ls_structure_factor_coef Fsqd
_refine_ls_weighting_details 'calc w=1/[\s^2^(Fo^2^)+(0.0400P)^2^] where P=(Fo^2^+2Fc^2^)/3'
_refine_ls_weighting_scheme calc
_refine_ls_wR_factor_gt 0.1079
_refine_ls_wR_factor_ref 0.1368
_reflns_number_gt 2470
_reflns_number_total 6112
_reflns_threshold_expression >2\s(I)
_cod_data_source_file zl2075.cif
_cod_data_source_block I
_cod_original_sg_symbol_H-M P21/n
_cod_database_code 2216853
_cod_database_fobs_code 2216853

loop_
_symmetry_equiv_pos_as_xyz
'x, y, z'
'-x+1/2, y+1/2, -z+1/2'
'-x, -y, -z'
'x-1/2, -y-1/2, z-1/2'

loop_
_atom_site_type_symbol
_atom_site_label
_atom_site_fract_x
_atom_site_fract_y
_atom_site_fract_z
_atom_site_U_iso_or_equiv
_atom_site_adp_type
_atom_site_calc_flag
_atom_site_refinement_flags
_atom_site_occupancy
C C1 0.8933(5) 0.50658(8) 0.47192(11) 0.0472(6) Uani d . 1
H H1 0.9561 0.5336 0.4453 0.057 Uiso calc R 1
H H2 0.7298 0.5163 0.4939 0.057 Uiso calc R 1
C C2 0.8277(5) 0.46522(8) 0.42202(12) 0.0486(7) Uani d . 1
H H3 0.9911 0.4562 0.3995 0.058 Uiso calc R 1
H H4 0.7709 0.4380 0.4491 0.058 Uiso calc R 1
C C3 0.6115(5) 0.47634(9) 0.36662(12) 0.0444(6) Uani d . 1
C C4 0.2902(5) 0.51006(9) 0.30361(12) 0.0468(6) Uani d . 1
C C5 0.0874(6) 0.54023(10) 0.27606(13) 0.0584(7) Uani d . 1
H H5 0.0467 0.5687 0.2983 0.070 Uiso calc R 1
C C6 -0.0516(6) 0.52635(11) 0.21446(15) 0.0687(8) Uani d . 1
H H6 -0.1882 0.5459 0.1948 0.082 Uiso calc R 1
C C7 0.0090(6) 0.48374(11) 0.18125(14) 0.0662(8) Uani d . 1
H H7 -0.0877 0.4757 0.1396 0.079 Uiso calc R 1
C C8 0.2062(6) 0.45308(10) 0.20766(13) 0.0573(7) Uani d . 1
H H8 0.2455 0.4246 0.1852 0.069 Uiso calc R 1
C C9 0.3437(5) 0.46709(9) 0.27001(12) 0.0455(6) Uani d . 1
C C10 0.6533(5) 0.39772(9) 0.30030(13) 0.0566(7) Uani d . 1
H H10A 0.8251 0.3940 0.3270 0.068 Uiso calc R 1
H H10B 0.6853 0.3935 0.2509 0.068 Uiso calc R 1
C C11 0.4576(5) 0.35964(9) 0.32270(14) 0.0518(7) Uani d . 1
C C12 0.3915(6) 0.35553(10) 0.39164(16) 0.0730(9) Uani d . 1
H H12 0.4690 0.3762 0.4253 0.088 Uiso calc R 1
C C13 0.2124(7) 0.32119(11) 0.41118(16) 0.0839(10) Uani d . 1
H H13 0.1733 0.3192 0.4583 0.101 Uiso calc R 1
C C14 0.1546(7) 0.29493(11) 0.29927(18) 0.0778(9) Uani d . 1
H H14 0.0726 0.2740 0.2665 0.093 Uiso calc R 1
C C15 0.3333(6) 0.32844(10) 0.27557(15) 0.0662(8) Uani d . 1
H H15 0.3689 0.3298 0.2282 0.079 Uiso calc R 1
C C16 0.4202(5) 0.47921(8) 0.01279(13) 0.0568(7) Uani d . 1
H H16A 0.2286 0.4860 0.0046 0.068 Uiso calc R 1
H H16B 0.4571 0.4759 0.0631 0.068 Uiso calc R 1
C C17 0.4827(6) 0.43240(9) -0.02227(13) 0.0630(8) Uani d . 1
H H17A 0.4378 0.4353 -0.0723 0.076 Uiso calc R 1
H H17B 0.6759 0.4264 -0.0160 0.076 Uiso calc R 1
C C18 0.3344(6) 0.39059(9) 0.00522(13) 0.0533(7) Uani d . 1
C C19 0.0803(6) 0.34537(10) 0.06411(13) 0.0563(7) Uani d . 1
C C20 -0.1044(6) 0.32642(12) 0.10847(15) 0.0758(9) Uani d . 1
H H20 -0.2057 0.3462 0.1361 0.091 Uiso calc R 1
C C21 -0.1343(7) 0.27759(14) 0.11065(16) 0.0844(10) Uani d . 1
H H21 -0.2585 0.2643 0.1399 0.101 Uiso calc R 1
C C22 0.0181(7) 0.24777(12) 0.06990(18) 0.0843(10) Uani d . 1
H H22 -0.0031 0.2148 0.0734 0.101 Uiso calc R 1
C C23 0.1984(6) 0.26558(11) 0.02472(16) 0.0736(9) Uani d . 1
H H23 0.2973 0.2456 -0.0033 0.088 Uiso calc R 1
C C24 0.2264(6) 0.31486(10) 0.02284(14) 0.0555(7) Uani d . 1
C C25 0.5705(6) 0.32965(9) -0.06941(14) 0.0639(8) Uani d . 1
H H25A 0.6288 0.2971 -0.0595 0.077 Uiso calc R 1
H H25B 0.7302 0.3499 -0.0666 0.077 Uiso calc R 1
C C26 0.2227(6) 0.30358(10) -0.16366(16) 0.0681(8) Uani d . 1
H H26 0.1473 0.2829 -0.1319 0.082 Uiso calc R 1
C C27 0.4421(6) 0.33192(9) -0.14281(14) 0.0549(7) Uani d . 1
C C28 0.5399(6) 0.36186(10) -0.19213(16) 0.0721(9) Uani d . 1
H H28 0.6857 0.3819 -0.1804 0.087 Uiso calc R 1
C C29 0.4197(8) 0.36214(12) -0.25995(18) 0.0842(10) Uani d . 1
H H29 0.4892 0.3828 -0.2927 0.101 Uiso calc R 1
C C30 0.1172(7) 0.30636(11) -0.23204(18) 0.0759(9) Uani d . 1
H H30 -0.0305 0.2871 -0.2450 0.091 Uiso calc R 1
N N1 0.1506(5) 0.39272(8) 0.05213(11) 0.0595(6) Uani d . 1
N N2 0.3876(4) 0.34486(7) -0.01566(11) 0.0540(6) Uani d . 1
N N3 0.0923(5) 0.29067(9) 0.36614(16) 0.0804(8) Uani d . 1
N N4 0.5492(4) 0.44589(7) 0.31133(10) 0.0459(5) Uani d . 1
N N5 0.4621(4) 0.51524(7) 0.36370(10) 0.0469(5) Uani d . 1
N N6 0.2121(6) 0.33468(10) -0.28065(13) 0.0762(7) Uani d . 1
O O1W 0.5470(4) 0.39740(7) 0.55905(10) 0.0684(6) Uani d D 1
O O2W 0.0482(4) 0.35252(8) 0.57538(11) 0.0784(6) Uani d D 1
H H1A 0.550(6) 0.4250(7) 0.5783(16) 0.118 Uiso d D 1
H H1B 0.401(5) 0.3840(10) 0.5656(17) 0.118 Uiso d D 1
H H2A -0.106(5) 0.3658(11) 0.5693(15) 0.118 Uiso d D 1
H H2B 0.057(6) 0.3405(11) 0.6183(11) 0.118 Uiso d D 1

loop_
_atom_site_aniso_label
_atom_site_aniso_U_11
_atom_site_aniso_U_22
_atom_site_aniso_U_33
_atom_site_aniso_U_12
_atom_site_aniso_U_13
_atom_site_aniso_U_23
C1 0.0437(16) 0.0508(16) 0.0471(16) -0.0049(13) 0.0018(12) -0.0030(12)
C2 0.0456(17) 0.0524(17) 0.0471(16) -0.0061(13) -0.0019(13) -0.0028(12)
C3 0.0450(16) 0.0453(16) 0.0429(15) -0.0086(13) 0.0026(13) -0.0038(12)
C4 0.0454(17) 0.0516(17) 0.0438(16) -0.0035(14) 0.0050(13) 0.0007(13)
C5 0.059(2) 0.0585(19) 0.0576(18) 0.0034(15) -0.0012(15) 0.0016(14)
C6 0.059(2) 0.081(2) 0.065(2) 0.0065(17) -0.0061(16) 0.0095(17)
C7 0.065(2) 0.085(2) 0.0473(17) -0.0089(19) -0.0062(15) 0.0023(16)
C8 0.059(2) 0.067(2) 0.0457(17) -0.0034(16) -0.0011(15) -0.0061(13)
C9 0.0438(17) 0.0519(17) 0.0410(15) -0.0071(13) 0.0035(13) -0.0003(13)
C10 0.0514(18) 0.0609(19) 0.0577(17) 0.0003(15) 0.0041(14) -0.0125(14)
C11 0.0539(18) 0.0449(17) 0.0564(18) -0.0010(14) 0.0019(14) -0.0040(13)
C12 0.094(3) 0.066(2) 0.059(2) -0.0238(18) 0.0002(18) -0.0039(15)
C13 0.118(3) 0.071(2) 0.063(2) -0.028(2) 0.006(2) -0.0001(17)
C14 0.090(3) 0.065(2) 0.078(2) -0.0169(19) -0.002(2) -0.0156(17)
C15 0.077(2) 0.060(2) 0.0617(19) -0.0070(17) 0.0044(16) -0.0133(15)
C16 0.0577(19) 0.0501(18) 0.0631(17) 0.0000(14) 0.0066(14) -0.0025(13)
C17 0.075(2) 0.0510(18) 0.0643(19) -0.0027(15) 0.0140(16) -0.0023(14)
C18 0.0615(19) 0.0475(18) 0.0512(17) 0.0001(15) 0.0052(15) -0.0023(13)
C19 0.0606(19) 0.060(2) 0.0489(17) -0.0103(16) 0.0045(15) -0.0031(14)
C20 0.081(2) 0.087(3) 0.060(2) -0.020(2) 0.0124(17) -0.0076(17)
C21 0.091(3) 0.095(3) 0.067(2) -0.033(2) 0.0096(19) 0.009(2)
C22 0.097(3) 0.065(2) 0.091(3) -0.021(2) 0.003(2) 0.0161(19)
C23 0.079(2) 0.059(2) 0.084(2) -0.0044(18) 0.0083(19) 0.0077(17)
C24 0.0586(19) 0.0515(19) 0.0561(18) -0.0039(15) 0.0001(15) 0.0057(14)
C25 0.064(2) 0.0611(19) 0.067(2) 0.0088(15) 0.0113(17) -0.0009(15)
C26 0.073(2) 0.065(2) 0.068(2) -0.0030(17) 0.0106(18) -0.0007(15)
C27 0.059(2) 0.0496(18) 0.0570(18) 0.0074(15) 0.0091(15) -0.0030(14)
C28 0.074(2) 0.074(2) 0.069(2) -0.0097(17) 0.0095(18) 0.0034(17)
C29 0.093(3) 0.084(3) 0.077(3) -0.008(2) 0.011(2) 0.0129(18)
C30 0.072(2) 0.073(2) 0.082(3) -0.0046(18) 0.008(2) -0.0100(19)
N1 0.0694(17) 0.0542(16) 0.0560(15) -0.0058(13) 0.0115(13) -0.0080(11)
N2 0.0601(15) 0.0473(14) 0.0556(14) 0.0010(12) 0.0121(12) 0.0002(11)
N3 0.095(2) 0.0646(18) 0.0815(19) -0.0158(15) 0.0009(17) 0.0012(15)
N4 0.0495(14) 0.0434(13) 0.0447(12) -0.0027(11) 0.0016(11) -0.0047(10)
N5 0.0442(13) 0.0499(14) 0.0464(13) -0.0038(11) 0.0001(11) -0.0055(10)
N6 0.081(2) 0.079(2) 0.0691(18) 0.0029(16) 0.0082(15) 0.0018(15)
O1W 0.0648(14) 0.0652(14) 0.0756(14) 0.0039(11) 0.0054(12) -0.0102(11)
O2W 0.0671(15) 0.0882(17) 0.0804(15) 0.0068(12) 0.0079(13) -0.0006(12)

loop_
_atom_type_symbol
_atom_type_description
_atom_type_scat_dispersion_real
_atom_type_scat_dispersion_imag
_atom_type_scat_source
C C 0.0033 0.0016 'International Tables Vol C Tables 4.2.6.8 and 6.1.1.4'
H H 0.0000 0.0000 'International Tables Vol C Tables 4.2.6.8 and 6.1.1.4'
N N 0.0061 0.0033 'International Tables Vol C Tables 4.2.6.8 and 6.1.1.4'
O O 0.0106 0.0060 'International Tables Vol C Tables 4.2.6.8 and 6.1.1.4'

loop_
_geom_angle_atom_site_label_1
_geom_angle_atom_site_label_2
_geom_angle_atom_site_label_3
_geom_angle_site_symmetry_1
_geom_angle
C1 C1 C2 3_766 112.0(2)
C1 C1 H1 3_766 109.2
C2 C1 H1 . 109.2
C1 C1 H2 3_766 109.2
C2 C1 H2 . 109.2
H1 C1 H2 . 107.9
C3 C2 C1 . 113.7(2)
C3 C2 H3 . 108.8
C1 C2 H3 . 108.8
C3 C2 H4 . 108.8
C1 C2 H4 . 108.8
H3 C2 H4 . 107.7
N5 C3 N4 . 112.3(2)
N5 C3 C2 . 125.5(2)
N4 C3 C2 . 122.2(2)
C5 C4 N5 . 129.8(2)
C5 C4 C9 . 120.1(2)
N5 C4 C9 . 110.1(2)
C6 C5 C4 . 117.6(3)
C6 C5 H5 . 121.2
C4 C5 H5 . 121.2
C5 C6 C7 . 121.2(3)
C5 C6 H6 . 119.4
C7 C6 H6 . 119.4
C8 C7 C6 . 122.4(3)
C8 C7 H7 . 118.8
C6 C7 H7 . 118.8
C7 C8 C9 . 116.1(3)
C7 C8 H8 . 122.0
C9 C8 H8 . 122.0
N4 C9 C8 . 132.3(2)
N4 C9 C4 . 105.1(2)
C8 C9 C4 . 122.6(2)
N4 C10 C11 . 111.8(2)
N4 C10 H10A . 109.3
C11 C10 H10A . 109.3
N4 C10 H10B . 109.3
C11 C10 H10B . 109.3
H10A C10 H10B . 107.9
C15 C11 C12 . 116.7(3)
C15 C11 C10 . 122.1(3)
C12 C11 C10 . 121.2(2)
C13 C12 C11 . 120.6(3)
C13 C12 H12 . 119.7
C11 C12 H12 . 119.7
N3 C13 C12 . 123.2(3)
N3 C13 H13 . 118.4
C12 C13 H13 . 118.4
N3 C14 C15 . 124.1(3)
N3 C14 H14 . 118.0
C15 C14 H14 . 118.0
C11 C15 C14 . 119.3(3)
C11 C15 H15 . 120.4
C14 C15 H15 . 120.4
C16 C16 C17 3_665 113.8(3)
C16 C16 H16A 3_665 108.8
C17 C16 H16A . 108.8
C16 C16 H16B 3_665 108.8
C17 C16 H16B . 108.8
H16A C16 H16B . 107.7
C18 C17 C16 . 114.1(2)
C18 C17 H17A . 108.7
C16 C17 H17A . 108.7
C18 C17 H17B . 108.7
C16 C17 H17B . 108.7
H17A C17 H17B . 107.6
N1 C18 N2 . 113.1(2)
N1 C18 C17 . 125.3(2)
N2 C18 C17 . 121.6(2)
C20 C19 C24 . 119.5(3)
C20 C19 N1 . 130.1(3)
C24 C19 N1 . 110.4(2)
C21 C20 C19 . 118.3(3)
C21 C20 H20 . 120.8
C19 C20 H20 . 120.8
C20 C21 C22 . 121.1(3)
C20 C21 H21 . 119.4
C22 C21 H21 . 119.4
C23 C22 C21 . 121.7(3)
C23 C22 H22 . 119.1
C21 C22 H22 . 119.1
C22 C23 C24 . 116.6(3)
C22 C23 H23 . 121.7
C24 C23 H23 . 121.7
C23 C24 C19 . 122.7(3)
C23 C24 N2 . 132.3(3)
C19 C24 N2 . 105.0(2)
N2 C25 C27 . 113.1(2)
N2 C25 H25A . 109.0
C27 C25 H25A . 109.0
N2 C25 H25B . 109.0
C27 C25 H25B . 109.0
H25A C25 H25B . 107.8
C30 C26 C27 . 119.2(3)
C30 C26 H26 . 120.4
C27 C26 H26 . 120.4
C28 C27 C26 . 117.1(3)
C28 C27 C25 . 121.2(3)
C26 C27 C25 . 121.7(3)
C27 C28 C29 . 119.5(3)
C27 C28 H28 . 120.2
C29 C28 H28 . 120.2
N6 C29 C28 . 123.8(3)
N6 C29 H29 . 118.1
C28 C29 H29 . 118.1
N6 C30 C26 . 124.4(3)
N6 C30 H30 . 117.8
C26 C30 H30 . 117.8
C18 N1 C19 . 104.9(2)
C18 N2 C24 . 106.5(2)
C18 N2 C25 . 127.6(2)
C24 N2 C25 . 125.9(2)
C13 N3 C14 . 116.2(3)
C3 N4 C9 . 107.2(2)
C3 N4 C10 . 128.0(2)
C9 N4 C10 . 124.5(2)
C3 N5 C4 . 105.27(19)
C29 N6 C30 . 116.0(3)
H1A O1W H1B . 110(2)
H2A O2W H2B . 107(2)

loop_
_geom_bond_atom_site_label_1
_geom_bond_atom_site_label_2
_geom_bond_site_symmetry_2
_geom_bond_distance
C1 C1 3_766 1.504(4)
C1 C2 . 1.520(3)
C1 H1 . 0.9700
C1 H2 . 0.9700
C2 C3 . 1.491(3)
C2 H3 . 0.9700
C2 H4 . 0.9700
C3 N5 . 1.314(3)
C3 N4 . 1.375(3)
C4 C5 . 1.390(3)
C4 N5 . 1.393(3)
C4 C9 . 1.394(3)
C5 C6 . 1.380(3)
C5 H5 . 0.9300
C6 C7 . 1.390(4)
C6 H6 . 0.9300
C7 C8 . 1.372(4)
C7 H7 . 0.9300
C8 C9 . 1.390(3)
C8 H8 . 0.9300
C9 N4 . 1.382(3)
C10 N4 . 1.462(3)
C10 C11 . 1.516(3)
C10 H10A . 0.9700
C10 H10B . 0.9700
C11 C15 . 1.372(3)
C11 C12 . 1.376(3)
C12 C13 . 1.372(4)
C12 H12 . 0.9300
C13 N3 . 1.326(3)
C13 H13 . 0.9300
C14 N3 . 1.332(3)
C14 C15 . 1.381(4)
C14 H14 . 0.9300
C15 H15 . 0.9300
C16 C16 3_665 1.502(4)
C16 C17 . 1.510(3)
C16 H16A . 0.9700
C16 H16B . 0.9700
C17 C18 . 1.491(3)
C17 H17A . 0.9700
C17 H17B . 0.9700
C18 N1 . 1.312(3)
C18 N2 . 1.369(3)
C19 C20 . 1.384(4)
C19 C24 . 1.390(4)
C19 N1 . 1.391(3)
C20 C21 . 1.375(4)
C20 H20 . 0.9300
C21 C22 . 1.390(4)
C21 H21 . 0.9300
C22 C23 . 1.368(4)
C22 H22 . 0.9300
C23 C24 . 1.386(3)
C23 H23 . 0.9300
C24 N2 . 1.394(3)
C25 N2 . 1.467(3)
C25 C27 . 1.503(3)
C25 H25A . 0.9700
C25 H25B . 0.9700
C26 C30 . 1.377(4)
C26 C27 . 1.383(4)
C26 H26 . 0.9300
C27 C28 . 1.367(3)
C28 C29 . 1.390(4)
C28 H28 . 0.9300
C29 N6 . 1.324(4)
C29 H29 . 0.9300
C30 N6 . 1.324(4)
C30 H30 . 0.9300
O1W H1A . 0.855(16)
O1W H1B . 0.830(17)
O2W H2A . 0.849(17)
O2W H2B . 0.882(16)

loop_
_geom_hbond_atom_site_label_D
_geom_hbond_atom_site_label_H
_geom_hbond_atom_site_label_A
_geom_hbond_site_symmetry_A
_geom_hbond_distance_DH
_geom_hbond_distance_HA
_geom_hbond_distance_DA
_geom_hbond_angle_DHA
O1W H1A N5 3_666 0.86(2) 2.01(2) 2.854(3) 171(3)
O1W H1B O2W . 0.83(2) 1.97(2) 2.800(3) 177(3)
O2W H2B N6 1_556 0.88(2) 2.04(2) 2.858(3) 154(3)
O2W H2A O1W 1_455 0.85(2) 1.93(2) 2.779(3) 178(3)
C13 H13 O2W . 0.93 2.53 3.390(4) 154.8

loop_
_geom_torsion_atom_site_label_1
_geom_torsion_atom_site_label_2
_geom_torsion_atom_site_label_3
_geom_torsion_atom_site_label_4
_geom_torsion_site_symmetry_1
_geom_torsion
C1 C1 C2 C3 3_766 178.4(2)
C1 C2 C3 N5 . -8.1(3)
C1 C2 C3 N4 . 171.3(2)
N5 C4 C5 C6 . 179.3(2)
C9 C4 C5 C6 . -1.3(4)
C4 C5 C6 C7 . 0.1(4)
C5 C6 C7 C8 . 0.6(4)
C6 C7 C8 C9 . -0.1(4)
C7 C8 C9 N4 . 179.7(2)
C7 C8 C9 C4 . -1.2(4)
C5 C4 C9 N4 . -178.8(2)
N5 C4 C9 N4 . 0.8(3)
C5 C4 C9 C8 . 1.9(4)
N5 C4 C9 C8 . -178.5(2)
N4 C10 C11 C15 . 115.2(3)
N4 C10 C11 C12 . -63.3(3)
C15 C11 C12 C13 . 0.9(4)
C10 C11 C12 C13 . 179.4(3)
C11 C12 C13 N3 . -0.5(5)
C12 C11 C15 C14 . -0.7(4)
C10 C11 C15 C14 . -179.2(3)
N3 C14 C15 C11 . 0.1(5)
C16 C16 C17 C18 3_665 177.3(3)
C16 C17 C18 N1 . 4.5(4)
C16 C17 C18 N2 . -173.3(2)
C24 C19 C20 C21 . 0.8(4)
N1 C19 C20 C21 . -179.6(3)
C19 C20 C21 C22 . 0.5(5)
C20 C21 C22 C23 . -1.7(5)
C21 C22 C23 C24 . 1.5(5)
C22 C23 C24 C19 . -0.2(4)
C22 C23 C24 N2 . 179.8(3)
C20 C19 C24 C23 . -0.9(4)
N1 C19 C24 C23 . 179.4(2)
C20 C19 C24 N2 . 179.1(2)
N1 C19 C24 N2 . -0.6(3)
C30 C26 C27 C28 . 0.8(4)
C30 C26 C27 C25 . -178.5(2)
N2 C25 C27 C28 . 116.8(3)
N2 C25 C27 C26 . -63.9(3)
C26 C27 C28 C29 . -0.8(4)
C25 C27 C28 C29 . 178.5(3)
C27 C28 C29 N6 . -0.1(5)
C27 C26 C30 N6 . 0.1(5)
N2 C18 N1 C19 . 1.0(3)
C17 C18 N1 C19 . -176.9(2)
C20 C19 N1 C18 . -179.9(3)
C24 C19 N1 C18 . -0.2(3)
N1 C18 N2 C24 . -1.4(3)
C17 C18 N2 C24 . 176.6(2)
N1 C18 N2 C25 . 176.8(2)
C17 C18 N2 C25 . -5.2(4)
C23 C24 N2 C18 . -178.8(3)
C19 C24 N2 C18 . 1.2(3)
C23 C24 N2 C25 . 3.0(5)
C19 C24 N2 C25 . -177.1(2)
C27 C25 N2 C18 . -83.2(3)
C27 C25 N2 C24 . 94.7(3)
C12 C13 N3 C14 . -0.1(5)
C15 C14 N3 C13 . 0.3(5)
N5 C3 N4 C9 . -0.1(3)
C2 C3 N4 C9 . -179.5(2)
N5 C3 N4 C10 . -173.8(2)
C2 C3 N4 C10 . 6.8(4)
C8 C9 N4 C3 . 178.8(3)
C4 C9 N4 C3 . -0.4(2)
C8 C9 N4 C10 . -7.2(4)
C4 C9 N4 C10 . 173.6(2)
C11 C10 N4 C3 . 98.6(3)
C11 C10 N4 C9 . -74.2(3)
N4 C3 N5 C4 . 0.5(3)
C2 C3 N5 C4 . 179.9(2)
C5 C4 N5 C3 . 178.7(2)
C9 C4 N5 C3 . -0.8(3)
C28 C29 N6 C30 . 1.0(5)
C26 C30 N6 C29 . -1.0(5)
